data_4025741
loop_
_publ_author_name
'Daniel J. Kerr'
'Jonathan M. White'
'Bernard L. Flynn'

_publ_section_title
;
 A Reductive-Coupling plus Nazarov Cyclization Sequence in the Asymmetric
 Synthesis of Five-Membered Carbocycles
;
_journal_name_full 'Journal of Organic Chemistry'
_journal_page_first 7073
_journal_page_last 7084
_journal_paper_doi 10.1021/jo100736p
_journal_volume 75
_journal_year 2010
_chemical_formula_sum 'C24 H21 N O5'
_chemical_formula_weight 403.42
_chemical_name_systematic
;
 ?
;
_space_group_IT_number 4
_symmetry_cell_setting monoclinic
_symmetry_space_group_name_Hall 'P 2yb'
_symmetry_space_group_name_H-M 'P 1 21 1'
_atom_sites_solution_hydrogens geom
_atom_sites_solution_primary direct
_atom_sites_solution_secondary difmap
_audit_creation_method SHELXL-97
_cell_angle_alpha 90.00
_cell_angle_beta 114.551(4)
_cell_angle_gamma 90.00
_cell_formula_units_Z 4
_cell_length_a 9.483(2)
_cell_length_b 22.611(5)
_cell_length_c 10.386(2)
_cell_measurement_reflns_used 5974
_cell_measurement_temperature 130(2)
_cell_measurement_theta_max 26.13
_cell_measurement_theta_min 2.34
_cell_volume 2025.6(7)
_computing_cell_refinement 'Bruker SMART'
_computing_data_collection 'Bruker SMART'
_computing_data_reduction 'Bruker SAINT'
_computing_molecular_graphics 'Bruker SHELXTL'
_computing_publication_material 'Bruker SHELXTL'
_computing_structure_refinement 'Bruker SHELXTL'
_computing_structure_solution 'Bruker SHELXTL'
_diffrn_ambient_temperature 130(2)
_diffrn_measured_fraction_theta_full 0.982
_diffrn_measured_fraction_theta_max 0.982
_diffrn_radiation_monochromator graphite
_diffrn_radiation_source 'fine-focus sealed tube'
_diffrn_radiation_type MoK\a
_diffrn_radiation_wavelength 0.71073
_diffrn_reflns_av_R_equivalents 0.0249
_diffrn_reflns_av_sigmaI/netI 0.0434
_diffrn_reflns_limit_h_max 12
_diffrn_reflns_limit_h_min -12
_diffrn_reflns_limit_k_max 28
_diffrn_reflns_limit_k_min -29
_diffrn_reflns_limit_l_max 13
_diffrn_reflns_limit_l_min -13
_diffrn_reflns_number 16944
_diffrn_reflns_theta_full 27.55
_diffrn_reflns_theta_max 27.55
_diffrn_reflns_theta_min 1.80
_exptl_absorpt_coefficient_mu 0.093
_exptl_absorpt_correction_T_max 1.00
_exptl_absorpt_correction_T_min 0.866
_exptl_absorpt_correction_type multi-scan
_exptl_absorpt_process_details SADABS
_exptl_crystal_colour colourless
_exptl_crystal_density_diffrn 1.323
_exptl_crystal_density_method 'not measured'
_exptl_crystal_description block
_exptl_crystal_F_000 848
_exptl_crystal_size_max 0.45
_exptl_crystal_size_mid 0.40
_exptl_crystal_size_min 0.35
_refine_diff_density_max 0.388
_refine_diff_density_min -0.240
_refine_diff_density_rms 0.049
_refine_ls_abs_structure_details 'Flack H D (1983), Acta Cryst. A39, 876-881'
_refine_ls_abs_structure_Flack -0.6(8)
_refine_ls_extinction_method none
_refine_ls_goodness_of_fit_ref 1.237
_refine_ls_hydrogen_treatment mixed
_refine_ls_matrix_type full
_refine_ls_number_parameters 551
_refine_ls_number_reflns 8789
_refine_ls_number_restraints 1
_refine_ls_restrained_S_all 1.237
_refine_ls_R_factor_all 0.0571
_refine_ls_R_factor_gt 0.0515
_refine_ls_shift/su_max 0.001
_refine_ls_shift/su_mean 0.000
_refine_ls_structure_factor_coef Fsqd
_refine_ls_weighting_details 'calc w=1/[\s^2^(Fo^2^)+(0.0615P)^2^+0.0000P] where P=(Fo^2^+2Fc^2^)/3'
_refine_ls_weighting_scheme calc
_refine_ls_wR_factor_gt 0.1247
_refine_ls_wR_factor_ref 0.1281
_reflns_number_gt 7915
_reflns_number_total 8789
_reflns_threshold_expression >2sigma(I)
_cod_data_source_file jo100736p_si_002.cif
_cod_data_source_block jmwbf3
_cod_depositor_comments
;
The following automatic conversions were performed:

'_symmetry_cell_setting' value 'Monoclinic' changed to 'monoclinic'
according to the built-in table from CIF Core dictionary named
'cif_core.dic' version 2.4.1 from
2010-06-29.

'_exptl_absorpt_correction_type' value 'Multi-scan'
changed to 'multi-scan' according to the built-in table from CIF Core
dictionary named 'cif_core.dic' version 2.4.1 from 2010-06-29.

Automatic conversion script
Id: cif_fix_values 1646 2011-03-28 12:23:43Z adriana 
;
_cod_original_cell_volume 2025.5(8)
_cod_original_sg_symbol_H-M 'P 1 21 1 '
_cod_database_code 4025741

loop_
_symmetry_equiv_pos_as_xyz
'x, y, z'
'-x, y+1/2, -z'

loop_
_atom_site_label
_atom_site_type_symbol
_atom_site_fract_x
_atom_site_fract_y
_atom_site_fract_z
_atom_site_U_iso_or_equiv
_atom_site_adp_type
_atom_site_occupancy
_atom_site_symmetry_multiplicity
_atom_site_calc_flag
_atom_site_refinement_flags
_atom_site_disorder_assembly
_atom_site_disorder_group
C1 C 0.1169(3) 0.91484(11) 0.2828(3) 0.0355(6) Uani 1 1 d . . .
C2 C 0.0682(3) 0.99801(12) 0.1458(3) 0.0425(6) Uani 1 1 d . . .
H2A H -0.0438 1.0023 0.0845 0.051 Uiso 1 1 calc R . .
H2B H 0.1278 1.0210 0.1041 0.051 Uiso 1 1 calc R . .
C3 C 0.1052(3) 1.01898(10) 0.2968(2) 0.0316(5) Uani 1 1 d . . .
H3 H 0.0218 1.0458 0.2976 0.038 Uiso 1 1 calc R . .
C4 C 0.2610(3) 1.04856(10) 0.3656(2) 0.0290(5) Uani 1 1 d . . .
C5 C 0.3975(3) 1.01677(11) 0.4104(3) 0.0352(5) Uani 1 1 d . . .
H5 H 0.3945 0.9748 0.4053 0.042 Uiso 1 1 calc R . .
C6 C 0.5395(3) 1.04605(12) 0.4631(3) 0.0373(6) Uani 1 1 d . . .
H6 H 0.6329 1.0239 0.4936 0.045 Uiso 1 1 calc R . .
C7 C 0.5455(3) 1.10685(13) 0.4714(3) 0.0401(6) Uani 1 1 d . . .
H7 H 0.6426 1.1267 0.5065 0.048 Uiso 1 1 calc R . .
C8 C 0.4092(3) 1.13866(11) 0.4280(3) 0.0390(6) Uani 1 1 d . . .
H8 H 0.4128 1.1806 0.4342 0.047 Uiso 1 1 calc R . .
C9 C 0.2670(3) 1.10993(11) 0.3756(3) 0.0337(5) Uani 1 1 d . . .
H9 H 0.1738 1.1322 0.3466 0.040 Uiso 1 1 calc R . .
C10 C 0.0768(3) 0.96010(10) 0.4863(2) 0.0277(5) Uani 1 1 d . . .
C11 C 0.0860(3) 0.90121(9) 0.5575(2) 0.0262(5) Uani 1 1 d . . .
H11 H 0.0594 0.8691 0.4849 0.031 Uiso 1 1 calc R . .
C12 C 0.2530(3) 0.89176(9) 0.6693(2) 0.0280(5) Uani 1 1 d . . .
C13 C 0.2371(3) 0.86573(10) 0.7919(2) 0.0289(5) Uani 1 1 d . . .
C14 C 0.0910(3) 0.86673(10) 0.7774(2) 0.0289(5) Uani 1 1 d . . .
C15 C -0.0179(3) 0.89468(10) 0.6398(2) 0.0276(5) Uani 1 1 d . . .
H15 H -0.0469 0.9350 0.6601 0.033 Uiso 1 1 calc R . .
C16 C 0.0441(3) 0.84210(13) 0.8865(3) 0.0400(6) Uani 1 1 d . . .
H16A H -0.0462 0.8155 0.8414 0.048 Uiso 1 1 calc R . .
H16B H 0.0140 0.8746 0.9338 0.048 Uiso 1 1 calc R . .
C17 C 0.1805(4) 0.80763(14) 0.9955(3) 0.0481(7) Uani 1 1 d . . .
H17A H 0.1646 0.8026 1.0832 0.058 Uiso 1 1 calc R . .
H17B H 0.1853 0.7678 0.9578 0.058 Uiso 1 1 calc R . .
C18 C 0.3308(3) 0.83953(14) 1.0292(3) 0.0455(7) Uani 1 1 d . . .
H18A H 0.3262 0.8791 1.0679 0.055 Uiso 1 1 calc R . .
H18B H 0.4165 0.8173 1.1025 0.055 Uiso 1 1 calc R . .
C19 C -0.1647(3) 0.85923(10) 0.5626(2) 0.0262(5) Uani 1 1 d . . .
C20 C -0.3053(3) 0.88083(11) 0.5528(3) 0.0331(5) Uani 1 1 d . . .
H20 H -0.3091 0.9177 0.5952 0.040 Uiso 1 1 calc R . .
C21 C -0.4410(3) 0.84897(12) 0.4814(3) 0.0393(6) Uani 1 1 d . . .
H21 H -0.5372 0.8642 0.4747 0.047 Uiso 1 1 calc R . .
C22 C -0.4364(3) 0.79534(12) 0.4203(3) 0.0370(6) Uani 1 1 d . . .
H22 H -0.5295 0.7740 0.3697 0.044 Uiso 1 1 calc R . .
C23 C -0.2970(3) 0.77277(12) 0.4328(3) 0.0363(6) Uani 1 1 d . . .
H23 H -0.2932 0.7353 0.3929 0.044 Uiso 1 1 calc R . .
C24 C -0.1616(3) 0.80463(11) 0.5035(3) 0.0324(5) Uani 1 1 d . . .
H24 H -0.0655 0.7888 0.5115 0.039 Uiso 1 1 calc R . .
O1 O 0.1345(2) 0.86339(7) 0.31168(19) 0.0455(5) Uani 1 1 d . . .
O2 O 0.1136(2) 0.93653(8) 0.16127(18) 0.0455(5) Uani 1 1 d . . .
O3 O 0.0562(2) 1.00576(7) 0.53606(19) 0.0357(4) Uani 1 1 d . . .
O4 O 0.36927(19) 0.90420(7) 0.65582(18) 0.0339(4) Uani 1 1 d . . .
O5 O 0.3622(2) 0.84602(8) 0.90470(18) 0.0365(4) Uani 1 1 d . . .
N1 N 0.1005(2) 0.96180(8) 0.3629(2) 0.0295(4) Uani 1 1 d . . .
C1' C 0.4522(3) 0.62660(11) 0.1884(3) 0.0356(6) Uani 1 1 d . . .
C2' C 0.5938(3) 0.54077(12) 0.2403(3) 0.0398(6) Uani 1 1 d . . .
H2C H 0.6463 0.5336 0.3436 0.048 Uiso 1 1 calc R . .
H2D H 0.6488 0.5184 0.1931 0.048 Uiso 1 1 calc R . .
C3' C 0.4254(3) 0.52248(11) 0.1832(2) 0.0332(5) Uani 1 1 d . . .
H3 H 0.4081 0.4950 0.2508 0.040 Uiso 1 1 calc R . .
C4' C 0.3657(3) 0.49502(13) 0.0367(3) 0.0433(7) Uani 1 1 d . . .
C5' C 0.3425(4) 0.5309(2) -0.0822(3) 0.0667(10) Uani 1 1 d . . .
H5' H 0.3569 0.5725 -0.0718 0.080 Uiso 1 1 calc R . .
C6' C 0.2987(5) 0.5048(3) -0.2126(4) 0.0945(18) Uani 1 1 d . . .
H6' H 0.2796 0.5285 -0.2937 0.113 Uiso 1 1 calc R . .
C7' C 0.2827(5) 0.4446(3) -0.2253(5) 0.119(3) Uani 1 1 d . . .
H7' H 0.2565 0.4267 -0.3151 0.143 Uiso 1 1 calc R . .
C8' C 0.3034(5) 0.4101(2) -0.1129(5) 0.114(2) Uani 1 1 d . . .
H8' H 0.2897 0.3685 -0.1240 0.136 Uiso 1 1 calc R . .
C9' C 0.3449(4) 0.43591(16) 0.0195(4) 0.0757(12) Uani 1 1 d . . .
H9' H 0.3587 0.4117 0.0987 0.091 Uiso 1 1 calc R . .
C10' C 0.2040(3) 0.58277(10) 0.1765(2) 0.0276(5) Uani 1 1 d . . .
C11' C 0.1295(3) 0.64312(10) 0.1545(2) 0.0257(5) Uani 1 1 d . . .
H11' H 0.2132 0.6732 0.1984 0.031 Uiso 1 1 calc R . .
C12' C 0.0446(3) 0.65697(11) -0.0051(2) 0.0313(5) Uani 1 1 d . . .
C13' C -0.0901(3) 0.69188(10) -0.0181(2) 0.0298(5) Uani 1 1 d . . .
C14' C -0.1120(3) 0.69122(10) 0.1015(2) 0.0291(5) Uani 1 1 d . A .
C15' C 0.0065(3) 0.65247(10) 0.2141(2) 0.0271(5) Uani 1 1 d . . .
H15' H -0.0427 0.6135 0.2156 0.033 Uiso 1 1 calc R . .
C16' C -0.2432(3) 0.72239(15) 0.1137(3) 0.0488(7) Uani 1 1 d . . .
C17' C -0.3737(5) 0.7272(2) -0.0373(5) 0.0413(15) Uani 0.583(8) 1 d P A 1
H17C H -0.4209 0.6878 -0.0692 0.050 Uiso 0.583(8) 1 calc PR A 1
H17D H -0.4555 0.7542 -0.0369 0.050 Uiso 0.583(8) 1 calc PR A 1
C17A C -0.2914(8) 0.7738(3) -0.0181(7) 0.044(2) Uani 0.417(8) 1 d P A 2
H17E H -0.3891 0.7936 -0.0296 0.053 Uiso 0.417(8) 1 calc PR A 2
H17F H -0.2091 0.8042 0.0088 0.053 Uiso 0.417(8) 1 calc PR A 2
C18' C -0.3090(4) 0.75003(16) -0.1376(3) 0.0584(9) Uani 1 1 d . . .
C19' C 0.0741(2) 0.67786(10) 0.3629(2) 0.0241(4) Uani 1 1 d . . .
C20' C 0.0556(3) 0.64829(10) 0.4718(2) 0.0298(5) Uani 1 1 d . . .
H20' H -0.0069 0.6137 0.4516 0.036 Uiso 1 1 calc R . .
C21' C 0.1277(3) 0.66869(11) 0.6103(3) 0.0350(6) Uani 1 1 d . . .
H21' H 0.1135 0.6482 0.6839 0.042 Uiso 1 1 calc R . .
C22' C 0.2199(3) 0.71861(11) 0.6412(2) 0.0320(5) Uani 1 1 d . . .
H22' H 0.2713 0.7320 0.7362 0.038 Uiso 1 1 calc R . .
C23' C 0.2368(3) 0.74900(10) 0.5331(2) 0.0298(5) Uani 1 1 d . . .
H23' H 0.2997 0.7835 0.5537 0.036 Uiso 1 1 calc R . .
C24' C 0.1624(3) 0.72933(9) 0.3948(2) 0.0267(5) Uani 1 1 d . . .
H24' H 0.1718 0.7513 0.3208 0.032 Uiso 1 1 calc R . .
O1' O 0.4270(2) 0.67845(9) 0.1769(2) 0.0468(5) Uani 1 1 d . . .
O2' O 0.5909(2) 0.60351(9) 0.2093(2) 0.0449(5) Uani 1 1 d . . .
O3' O 0.1391(2) 0.53772(7) 0.18284(18) 0.0349(4) Uani 1 1 d . . .
O4' O 0.0845(2) 0.64121(9) -0.09531(17) 0.0434(5) Uani 1 1 d . . .
O5' O -0.1789(2) 0.71818(8) -0.14242(18) 0.0395(4) Uani 1 1 d . A .
N1' N 0.3527(2) 0.58000(9) 0.18105(19) 0.0288(4) Uani 1 1 d . . .

loop_
_atom_site_aniso_label
_atom_site_aniso_U_11
_atom_site_aniso_U_22
_atom_site_aniso_U_33
_atom_site_aniso_U_23
_atom_site_aniso_U_13
_atom_site_aniso_U_12
C1 0.0408(15) 0.0332(13) 0.0290(12) -0.0026(10) 0.0112(11) -0.0067(11)
C2 0.0480(16) 0.0377(14) 0.0275(13) 0.0036(10) 0.0015(12) -0.0082(12)
C3 0.0319(13) 0.0267(11) 0.0290(11) 0.0056(9) 0.0056(10) -0.0020(10)
C4 0.0315(12) 0.0302(12) 0.0234(11) 0.0027(9) 0.0096(10) -0.0031(10)
C5 0.0443(15) 0.0271(12) 0.0323(12) 0.0007(10) 0.0140(11) 0.0015(11)
C6 0.0325(13) 0.0430(14) 0.0358(13) 0.0054(11) 0.0137(11) 0.0040(11)
C7 0.0374(14) 0.0495(16) 0.0311(12) 0.0005(12) 0.0120(11) -0.0126(12)
C8 0.0470(16) 0.0249(12) 0.0412(14) -0.0015(10) 0.0144(12) -0.0056(11)
C9 0.0360(13) 0.0301(12) 0.0340(12) 0.0014(10) 0.0136(11) 0.0031(10)
C10 0.0233(11) 0.0230(11) 0.0317(11) -0.0015(9) 0.0063(9) -0.0024(9)
C11 0.0315(12) 0.0212(10) 0.0255(11) -0.0018(8) 0.0115(10) -0.0015(9)
C12 0.0333(12) 0.0200(10) 0.0287(11) -0.0047(9) 0.0110(10) -0.0012(9)
C13 0.0333(13) 0.0243(11) 0.0249(11) -0.0026(9) 0.0080(10) -0.0013(10)
C14 0.0379(13) 0.0233(10) 0.0238(10) -0.0068(9) 0.0111(10) -0.0044(10)
C15 0.0291(12) 0.0228(11) 0.0306(12) -0.0050(9) 0.0121(10) 0.0001(9)
C16 0.0465(15) 0.0462(15) 0.0295(12) -0.0039(11) 0.0178(12) -0.0101(12)
C17 0.0637(19) 0.0530(17) 0.0319(14) 0.0063(12) 0.0244(14) -0.0050(15)
C18 0.0494(17) 0.0555(18) 0.0253(12) 0.0027(12) 0.0093(12) 0.0035(13)
C19 0.0278(11) 0.0267(11) 0.0256(11) 0.0024(9) 0.0124(9) 0.0010(9)
C20 0.0347(13) 0.0292(12) 0.0398(13) 0.0030(10) 0.0199(11) 0.0043(10)
C21 0.0284(13) 0.0435(14) 0.0488(15) 0.0109(12) 0.0188(12) 0.0057(11)
C22 0.0316(13) 0.0462(15) 0.0324(13) 0.0015(11) 0.0125(11) -0.0102(11)
C23 0.0389(14) 0.0396(14) 0.0372(13) -0.0098(11) 0.0227(12) -0.0110(11)
C24 0.0271(12) 0.0357(13) 0.0375(13) -0.0047(10) 0.0164(11) -0.0021(10)
O1 0.0752(14) 0.0273(9) 0.0421(10) -0.0036(8) 0.0326(10) -0.0013(9)
O2 0.0665(13) 0.0381(10) 0.0272(9) -0.0023(7) 0.0147(9) -0.0099(9)
O3 0.0413(10) 0.0246(8) 0.0405(10) -0.0035(7) 0.0162(8) -0.0004(7)
O4 0.0293(9) 0.0348(9) 0.0374(9) -0.0008(7) 0.0138(8) -0.0019(7)
O5 0.0360(10) 0.0397(9) 0.0282(8) 0.0050(7) 0.0079(7) 0.0033(8)
N1 0.0324(11) 0.0246(9) 0.0262(9) 0.0012(8) 0.0070(8) -0.0044(8)
C1' 0.0340(13) 0.0389(14) 0.0363(13) -0.0012(11) 0.0171(11) 0.0015(11)
C2' 0.0366(14) 0.0446(14) 0.0317(13) -0.0022(11) 0.0077(11) 0.0096(12)
C3' 0.0380(13) 0.0335(12) 0.0257(11) -0.0023(9) 0.0107(10) 0.0080(10)
C4' 0.0309(13) 0.0600(18) 0.0322(14) -0.0163(12) 0.0062(11) 0.0106(12)
C5' 0.056(2) 0.111(3) 0.0331(15) -0.0137(18) 0.0178(14) -0.010(2)
C6' 0.054(2) 0.191(6) 0.0383(19) -0.033(3) 0.0191(17) 0.010(3)
C7' 0.055(2) 0.200(6) 0.064(3) -0.077(4) -0.013(2) 0.068(3)
C8' 0.079(3) 0.095(3) 0.092(3) -0.062(3) -0.039(3) 0.055(3)
C9' 0.067(2) 0.0543(19) 0.058(2) -0.0258(16) -0.0218(17) 0.0309(17)
C10' 0.0316(12) 0.0309(12) 0.0163(9) -0.0033(9) 0.0061(9) -0.0008(10)
C11' 0.0297(11) 0.0282(11) 0.0198(10) -0.0012(9) 0.0110(9) 0.0000(9)
C12' 0.0361(13) 0.0320(12) 0.0260(11) 0.0026(9) 0.0131(10) -0.0025(10)
C13' 0.0309(12) 0.0293(11) 0.0266(11) 0.0005(9) 0.0092(10) -0.0009(10)
C14' 0.0294(12) 0.0276(11) 0.0288(11) -0.0023(10) 0.0105(10) -0.0030(9)
C15' 0.0323(12) 0.0260(10) 0.0267(11) -0.0033(9) 0.0161(9) -0.0041(9)
C16' 0.0414(16) 0.0677(19) 0.0359(14) 0.0025(13) 0.0146(12) 0.0220(14)
C17' 0.028(2) 0.050(3) 0.042(3) 0.001(2) 0.010(2) 0.011(2)
C17A 0.037(4) 0.050(4) 0.039(4) 0.003(3) 0.009(3) 0.015(3)
C18' 0.0495(18) 0.074(2) 0.0523(18) 0.0262(16) 0.0220(15) 0.0273(16)
C19' 0.0261(11) 0.0239(10) 0.0240(10) -0.0003(9) 0.0119(9) 0.0020(9)
C20' 0.0355(12) 0.0281(11) 0.0305(11) -0.0004(10) 0.0184(10) -0.0049(10)
C21' 0.0416(14) 0.0385(14) 0.0281(12) 0.0047(10) 0.0176(11) 0.0007(11)
C22' 0.0324(12) 0.0369(13) 0.0246(11) -0.0046(10) 0.0098(10) 0.0063(10)
C23' 0.0302(12) 0.0257(11) 0.0342(12) -0.0054(9) 0.0141(10) -0.0001(9)
C24' 0.0324(12) 0.0239(11) 0.0295(11) -0.0001(9) 0.0184(10) 0.0000(9)
O1' 0.0386(10) 0.0369(10) 0.0696(13) 0.0002(9) 0.0270(10) -0.0031(8)
O2' 0.0313(10) 0.0458(11) 0.0553(12) -0.0009(9) 0.0158(9) 0.0032(8)
O3' 0.0405(10) 0.0265(8) 0.0383(9) -0.0046(7) 0.0170(8) -0.0039(7)
O4' 0.0497(11) 0.0597(12) 0.0265(8) 0.0039(8) 0.0214(8) 0.0122(10)
O5' 0.0429(10) 0.0409(10) 0.0290(9) 0.0049(7) 0.0093(8) 0.0107(8)
N1' 0.0309(10) 0.0297(10) 0.0249(9) -0.0023(8) 0.0106(8) 0.0030(8)

loop_
_atom_type_symbol
_atom_type_description
_atom_type_scat_dispersion_real
_atom_type_scat_dispersion_imag
_atom_type_scat_source
C C 0.0033 0.0016 'International Tables Vol C Tables 4.2.6.8 and 6.1.1.4'
H H 0.0000 0.0000 'International Tables Vol C Tables 4.2.6.8 and 6.1.1.4'
O O 0.0106 0.0060 'International Tables Vol C Tables 4.2.6.8 and 6.1.1.4'
N N 0.0061 0.0033 'International Tables Vol C Tables 4.2.6.8 and 6.1.1.4'

loop_
_geom_angle_atom_site_label_1
_geom_angle_atom_site_label_2
_geom_angle_atom_site_label_3
_geom_angle
_geom_angle_site_symmetry_1
_geom_angle_site_symmetry_3
_geom_angle_publ_flag
O1 C1 O2 122.5(2) . . ?
O1 C1 N1 128.9(2) . . ?
O2 C1 N1 108.5(2) . . ?
O2 C2 C3 104.62(19) . . ?
N1 C3 C4 112.52(19) . . ?
N1 C3 C2 99.62(19) . . ?
C4 C3 C2 112.7(2) . . ?
C5 C4 C9 119.4(2) . . ?
C5 C4 C3 121.8(2) . . ?
C9 C4 C3 118.7(2) . . ?
C4 C5 C6 120.2(2) . . ?
C7 C6 C5 120.5(3) . . ?
C8 C7 C6 119.4(3) . . ?
C7 C8 C9 120.6(2) . . ?
C8 C9 C4 119.9(2) . . ?
O3 C10 N1 119.2(2) . . ?
O3 C10 C11 122.2(2) . . ?
N1 C10 C11 118.53(19) . . ?
C10 C11 C12 108.93(18) . . ?
C10 C11 C15 115.60(18) . . ?
C12 C11 C15 105.02(18) . . ?
O4 C12 C13 128.8(2) . . ?
O4 C12 C11 125.8(2) . . ?
C13 C12 C11 105.4(2) . . ?
C14 C13 O5 127.1(2) . . ?
C14 C13 C12 111.9(2) . . ?
O5 C13 C12 121.0(2) . . ?
C13 C14 C16 122.3(2) . . ?
C13 C14 C15 112.6(2) . . ?
C16 C14 C15 125.1(2) . . ?
C14 C15 C19 113.32(19) . . ?
C14 C15 C11 102.68(18) . . ?
C19 C15 C11 114.30(18) . . ?
C14 C16 C17 109.0(2) . . ?
C18 C17 C16 110.8(2) . . ?
O5 C18 C17 111.6(2) . . ?
C20 C19 C24 118.7(2) . . ?
C20 C19 C15 119.8(2) . . ?
C24 C19 C15 121.5(2) . . ?
C19 C20 C21 120.4(2) . . ?
C22 C21 C20 120.2(2) . . ?
C23 C22 C21 119.8(2) . . ?
C22 C23 C24 120.0(2) . . ?
C23 C24 C19 120.8(2) . . ?
C1 O2 C2 110.2(2) . . ?
C13 O5 C18 112.0(2) . . ?
C10 N1 C1 128.94(19) . . ?
C10 N1 C3 120.10(19) . . ?
C1 N1 C3 110.92(19) . . ?
O1' C1' O2' 122.6(2) . . ?
O1' C1' N1' 129.4(2) . . ?
O2' C1' N1' 108.0(2) . . ?
O2' C2' C3' 105.1(2) . . ?
N1' C3' C4' 111.7(2) . . ?
N1' C3' C2' 100.1(2) . . ?
C4' C3' C2' 113.5(2) . . ?
C9' C4' C5' 119.3(3) . . ?
C9' C4' C3' 120.7(3) . . ?
C5' C4' C3' 119.8(3) . . ?
C6' C5' C4' 119.2(4) . . ?
C5' C6' C7' 119.8(5) . . ?
C8' C7' C6' 121.3(4) . . ?
C7' C8' C9' 119.6(5) . . ?
C4' C9' C8' 120.7(4) . . ?
O3' C10' N1' 119.5(2) . . ?
O3' C10' C11' 123.6(2) . . ?
N1' C10' C11' 116.72(19) . . ?
C10' C11' C12' 110.36(17) . . ?
C10' C11' C15' 116.55(18) . . ?
C12' C11' C15' 104.99(18) . . ?
O4' C12' C13' 129.5(2) . . ?
O4' C12' C11' 125.8(2) . . ?
C13' C12' C11' 104.78(18) . . ?
C14' C13' O5' 127.9(2) . . ?
C14' C13' C12' 112.0(2) . . ?
O5' C13' C12' 120.1(2) . . ?
C13' C14' C16' 122.2(2) . . ?
C13' C14' C15' 111.7(2) . . ?
C16' C14' C15' 126.0(2) . . ?
C19' C15' C14' 115.50(18) . . ?
C19' C15' C11' 112.91(18) . . ?
C14' C15' C11' 102.13(17) . . ?
C14' C16' C17' 107.0(3) . . ?
C14' C16' C17A 102.1(3) . . ?
C17' C16' C17A 45.9(3) . . ?
C18' C17' C16' 110.0(3) . . ?
C18' C17A C16' 111.8(5) . . ?
C17A C18' O5' 117.8(4) . . ?
C17A C18' C17' 53.6(4) . . ?
O5' C18' C17' 116.9(3) . . ?
C20' C19' C24' 118.5(2) . . ?
C20' C19' C15' 120.3(2) . . ?
C24' C19' C15' 121.14(19) . . ?
C21' C20' C19' 120.7(2) . . ?
C22' C21' C20' 120.2(2) . . ?
C21' C22' C23' 119.6(2) . . ?
C22' C23' C24' 120.1(2) . . ?
C23' C24' C19' 120.9(2) . . ?
C1' O2' C2' 110.0(2) . . ?
C13' O5' C18' 112.8(2) . . ?
C10' N1' C1' 128.3(2) . . ?
C10' N1' C3' 120.2(2) . . ?
C1' N1' C3' 111.47(19) . . ?

loop_
_geom_bond_atom_site_label_1
_geom_bond_atom_site_label_2
_geom_bond_distance
_geom_bond_site_symmetry_2
_geom_bond_publ_flag
C1 O1 1.196(3) . ?
C1 O2 1.342(3) . ?
C1 N1 1.397(3) . ?
C2 O2 1.444(3) . ?
C2 C3 1.533(4) . ?
C3 N1 1.473(3) . ?
C3 C4 1.504(3) . ?
C4 C5 1.381(4) . ?
C4 C9 1.391(3) . ?
C5 C6 1.392(4) . ?
C6 C7 1.377(4) . ?
C7 C8 1.381(4) . ?
C8 C9 1.388(4) . ?
C10 O3 1.206(3) . ?
C10 N1 1.391(3) . ?
C10 C11 1.508(3) . ?
C11 C12 1.541(3) . ?
C11 C15 1.557(3) . ?
C12 O4 1.201(3) . ?
C12 C13 1.466(3) . ?
C13 C14 1.330(3) . ?
C13 O5 1.351(3) . ?
C14 C16 1.487(3) . ?
C14 C15 1.510(3) . ?
C15 C19 1.515(3) . ?
C16 C17 1.531(4) . ?
C17 C18 1.503(4) . ?
C18 O5 1.449(3) . ?
C19 C20 1.383(3) . ?
C19 C24 1.385(3) . ?
C20 C21 1.390(4) . ?
C21 C22 1.377(4) . ?
C22 C23 1.372(4) . ?
C23 C24 1.387(3) . ?
C1' O1' 1.192(3) . ?
C1' O2' 1.346(3) . ?
C1' N1' 1.395(3) . ?
C2' O2' 1.453(3) . ?
C2' C3' 1.512(4) . ?
C3' N1' 1.468(3) . ?
C3' C4' 1.518(3) . ?
C4' C9' 1.352(5) . ?
C4' C5' 1.416(5) . ?
C5' C6' 1.374(5) . ?
C6' C7' 1.372(8) . ?
C7' C8' 1.348(8) . ?
C8' C9' 1.391(5) . ?
C10' O3' 1.206(3) . ?
C10' N1' 1.392(3) . ?
C10' C11' 1.510(3) . ?
C11' C12' 1.544(3) . ?
C11' C15' 1.546(3) . ?
C12' O4' 1.201(3) . ?
C12' C13' 1.459(3) . ?
C13' C14' 1.342(3) . ?
C13' O5' 1.351(3) . ?
C14' C16' 1.481(4) . ?
C14' C15' 1.519(3) . ?
C15' C19' 1.518(3) . ?
C16' C17' 1.546(5) . ?
C16' C17A 1.707(7) . ?
C17' C18' 1.503(6) . ?
C17A C18' 1.298(7) . ?
C18' O5' 1.447(4) . ?
C19' C20' 1.386(3) . ?
C19' C24' 1.391(3) . ?
C20' C21' 1.390(3) . ?
C21' C22' 1.381(4) . ?
C22' C23' 1.382(3) . ?
C23' C24' 1.384(3) . ?
